data_1558103
loop_
_publ_author_name
'Piesch, Martin'
'Seidl, Michael'
'Scheer, Manfred'

_publ_section_title
;
 Transformations of the cyclo-P4 ligand in
 [Cp&#x2032;&#x2032;&#x2032;Co(\h4-P4)]
;
_journal_issue 26
_journal_name_full 'Chemical Science'
_journal_page_first 6745
_journal_page_last 6751
_journal_paper_doi 10.1039/D0SC01740J
_journal_volume 11
_journal_year 2020
_chemical_formula_moiety 'C38 H69 Co2 P8 Si, C12 H30 Li O6, C3 H7'
_chemical_formula_sum 'C53 H106 Co2 Li O6 P8 Si'
_chemical_formula_weight 1240.02
_space_group_crystal_system triclinic
_space_group_IT_number 2
_space_group_name_Hall '-P 1'
_space_group_name_H-M_alt 'P -1'
_atom_sites_solution_hydrogens geom
_audit_creation_date 2020-01-14
_audit_creation_method
;
Olex2 1.3-alpha
(compiled Nov 21 2019 18:26:39 for OlexSys, GUI svn.r6003)
;
_audit_update_record
;
2020-02-17 deposited with the CCDC.	2020-05-25 downloaded from the CCDC.
;
_cell_angle_alpha 102.047(2)
_cell_angle_beta 94.044(2)
_cell_angle_gamma 114.602(2)
_cell_formula_units_Z 2
_cell_length_a 14.2675(3)
_cell_length_b 15.0423(4)
_cell_length_c 18.2337(5)
_cell_measurement_reflns_used 10597
_cell_measurement_temperature 123.01(10)
_cell_measurement_theta_max 73.1590
_cell_measurement_theta_min 4.2010
_cell_volume 3424.69(17)
_computing_cell_refinement 'CrysAlisPro 1.171.41.21a (Rigaku OD, 2019)'
_computing_data_collection 'CrysAlisPro 1.171.41.21a (Rigaku OD, 2019)'
_computing_data_reduction 'CrysAlisPro 1.171.41.21a (Rigaku OD, 2019)'
_computing_molecular_graphics 'Olex2 1.3-alpha (Dolomanov et al., 2009)'
_computing_publication_material 'Olex2 1.3-alpha (Dolomanov et al., 2009)'
_computing_structure_refinement 'SHELXL 2018/3 (Sheldrick, 2015)'
_computing_structure_solution 'SHELXT 2018/2 (Sheldrick, 2018)'
_diffrn_ambient_environment N~2~
_diffrn_ambient_temperature 123.01(10)
_diffrn_detector 'CCD plate'
_diffrn_detector_area_resol_mean 5.1773
_diffrn_detector_type Atlas
_diffrn_measured_fraction_theta_full 0.987
_diffrn_measured_fraction_theta_max 0.951
_diffrn_measurement_details
;
List of Runs (angles in degrees, time in seconds):

  # Type    Start    End  Width  t~exp~   \w     \q     \k     \f   Frames
#--------------------------------------------------------------------------
  1  \w   -119.00  -8.00   0.50   12.50    --  -40.71 -77.00  30.00  222
  2  \w    -20.00  83.00   0.50   12.50    --   40.71 -99.00 150.00  206
  3  \w    -33.00  70.00   0.50   12.50    --   40.71 -57.00-120.00  206
  4  \w     49.00 153.00   0.50   62.50    --  106.98  15.00  30.00  208
  5  \w     36.00 140.00   0.50   62.50    --  106.98 -77.00 -60.00  208
  6  \w     32.00 121.00   0.50   62.50    --  106.98-125.00 150.00  178
  7  \w     71.00 121.00   0.50   62.50    --  106.98-125.00 -30.00  100
  8  \w     41.00  69.00   0.50   62.50    --  106.98-125.00 -30.00   56
  9  \w     30.00  69.00   0.50   62.50    --  106.98 -30.00 120.00   78
 10  \w     29.00  62.00   0.50   62.50    --  106.98 -30.00  90.00   66
 11  \w     29.00  69.00   0.50   62.50    --  106.98 -30.00   0.00   80
 12  \w     46.00 158.00   0.50   62.50    --  106.98  15.00 -60.00  224
 13  \w     28.00  63.00   0.50   62.50    --  106.98 -94.00  30.00   70
 14  \w     78.00 105.00   0.50   62.50    --  106.98 -94.00  30.00   54
 15  \w     31.00 140.00   0.50   62.50    --  106.98 -77.00 150.00  218
 16  \w   -115.00 -70.00   0.50   12.50    --  -40.71 -57.00  90.00   90
 17  \w   -119.00  -7.00   0.50   12.50    --  -40.71 -77.00-150.00  224
;
_diffrn_measurement_device 'four-circle diffractometer'
_diffrn_measurement_device_type 'SuperNova, Single source at offset/far, Atlas'
_diffrn_measurement_method '\w scans'
_diffrn_orient_matrix_type 'CrysAlisPro convention (1999,Acta A55,543-557)'
_diffrn_orient_matrix_UB_11 -0.0288517000
_diffrn_orient_matrix_UB_12 0.0134351000
_diffrn_orient_matrix_UB_13 -0.0786404000
_diffrn_orient_matrix_UB_21 0.0164438000
_diffrn_orient_matrix_UB_22 0.1082198000
_diffrn_orient_matrix_UB_23 0.0379966000
_diffrn_orient_matrix_UB_31 0.1160036000
_diffrn_orient_matrix_UB_32 0.0416504000
_diffrn_orient_matrix_UB_33 -0.0087812000
_diffrn_radiation_monochromator mirror
_diffrn_radiation_probe x-ray
_diffrn_radiation_type 'Cu K\a'
_diffrn_radiation_wavelength 1.54184
_diffrn_reflns_av_R_equivalents 0.0488
_diffrn_reflns_av_unetI/netI 0.0667
_diffrn_reflns_Laue_measured_fraction_full 0.987
_diffrn_reflns_Laue_measured_fraction_max 0.951
_diffrn_reflns_limit_h_max 17
_diffrn_reflns_limit_h_min -13
_diffrn_reflns_limit_k_max 18
_diffrn_reflns_limit_k_min -16
_diffrn_reflns_limit_l_max 22
_diffrn_reflns_limit_l_min -22
_diffrn_reflns_number 24262
_diffrn_reflns_point_group_measured_fraction_full 0.987
_diffrn_reflns_point_group_measured_fraction_max 0.951
_diffrn_reflns_theta_full 67.684
_diffrn_reflns_theta_max 73.444
_diffrn_reflns_theta_min 3.462
_diffrn_source 'micro-focus sealed X-ray tube'
_diffrn_source_type 'SuperNova (Cu) X-ray Source'
_exptl_absorpt_coefficient_mu 6.043
_exptl_absorpt_correction_T_max 0.909
_exptl_absorpt_correction_T_min 0.551
_exptl_absorpt_correction_type gaussian
_exptl_absorpt_process_details
;
CrysAlisPro 1.171.41.21a (Rigaku Oxford Diffraction, 2019)
Numerical absorption correction based on gaussian integration over
			a multifaceted crystal model
Empirical absorption correction using spherical harmonics,
 implemented in SCALE3 ABSPACK scaling algorithm.
;
_exptl_crystal_colour 'clear dark green'
_exptl_crystal_colour_lustre clear
_exptl_crystal_colour_modifier dark
_exptl_crystal_colour_primary green
_exptl_crystal_density_diffrn 1.203
_exptl_crystal_description plate
_exptl_crystal_F_000 1326
_exptl_crystal_size_max 0.126
_exptl_crystal_size_mid 0.051
_exptl_crystal_size_min 0.036
_refine_diff_density_max 0.700
_refine_diff_density_min -0.486
_refine_diff_density_rms 0.068
_refine_ls_extinction_method none
_refine_ls_goodness_of_fit_ref 1.018
_refine_ls_hydrogen_treatment constr
_refine_ls_matrix_type full
_refine_ls_number_parameters 668
_refine_ls_number_reflns 13133
_refine_ls_number_restraints 0
_refine_ls_restrained_S_all 1.018
_refine_ls_R_factor_all 0.0608
_refine_ls_R_factor_gt 0.0494
_refine_ls_shift/su_max 0.001
_refine_ls_shift/su_mean 0.000
_refine_ls_structure_factor_coef Fsqd
_refine_ls_weighting_details 'w=1/[\s^2^(Fo^2^)+(0.0603P)^2^+1.1649P] where P=(Fo^2^+2Fc^2^)/3'
_refine_ls_weighting_scheme calc
_refine_ls_wR_factor_gt 0.1219
_refine_ls_wR_factor_ref 0.1321
_reflns_Friedel_coverage 0.000
_reflns_number_gt 10990
_reflns_number_total 13133
_reflns_threshold_expression 'I > 2\s(I)'
_cod_data_source_file d0sc01740j2.cif
_cod_data_source_block ap_neu_gaus_CCDC1
_cod_depositor_comments
;Adding full bibliography for 1558098--1558103.cif.

 Adding full bibliography for 1558098--1558103.cif.
;
_cod_original_cell_volume 3424.69(16)
_cod_database_code 1558103
_shelx_shelxl_version_number 2018/3
_chemical_oxdiff_formula C53H106Co2LiO6P8Si
_shelx_space_group_comment
;
The symmetry employed for this shelxl refinement is uniquely defined
by the following loop, which should always be used as a source of
symmetry information in preference to the above space-group names.
They are only intended as comments.
;
_reflns_odcompleteness_completeness 98.88
_reflns_odcompleteness_iscentric 1
_reflns_odcompleteness_theta 66.97
_olex2_refinement_description
;
1. Fixed Uiso
 At 1.2 times of:
  All C(H) groups, All C(H,H) groups
 At 1.5 times of:
  All C(H,H,H) groups
2.a Secondary CH2 refined with riding coordinates:
 C1(H1A,H1B), C31(H31A,H31B), C32(H32A,H32B), C35(H35A,H35B), C36(H36A,H36B),
 C39(H39A,H39B), C40(H40A,H40B), C43(H43A,H43B), C44(H44A,H44B)
2.b Aromatic/amide H refined with riding coordinates:
 C12(H12), C14(H14), C22(H22), C24(H24)
2.c Idealised Me refined as rotating group:
 C2(H2A,H2B,H2C), C3(H3A,H3B,H3C), C4(H4A,H4B,H4C), C101(H10A,H10B,H10C),
 C102(H10D,H10E,H10F), C103(H10G,H10H,H10I), C111(H11A,H11B,H11C), C112(H11D,
 H11E,H11F), C113(H11G,H11H,H11I), C131(H13A,H13B,H13C), C132(H13D,H13E,H13F),
 C133(H13G,H13H,H13I), C201(H20A,H20B,H20C), C202(H20D,H20E,H20F), C203(H20G,
 H20H,H20I), C211(H21A,H21B,H21C), C212(H21D,H21E,H21F), C213(H21G,H21H,H21I),
 C231(H23A,H23B,H23C), C232(H23D,H23E,H23F), C233(H23G,H23H,H23I), C30(H30A,
 H30B,H30C), C33(H33A,H33B,H33C), C34(H34A,H34B,H34C), C37(H37A,H37B,H37C),
 C38(H38A,H38B,H38C), C41(H41A,H41B,H41C), C42(H42A,H42B,H42C)
;
_olex2_submission_special_instructions 'No special instructions were received'
_oxdiff_exptl_absorpt_empirical_details
;
Empirical correction (ABSPACK) includes:
- Absorption correction using spherical harmonics
- Frame scaling
;
_oxdiff_exptl_absorpt_empirical_full_max 1.747
_oxdiff_exptl_absorpt_empirical_full_min 0.615

loop_
_space_group_symop_operation_xyz
'x, y, z'
'-x, -y, -z'

loop_
_atom_site_label
_atom_site_type_symbol
_atom_site_fract_x
_atom_site_fract_y
_atom_site_fract_z
_atom_site_U_iso_or_equiv
_atom_site_adp_type
_atom_site_occupancy
_atom_site_site_symmetry_order
_atom_site_calc_flag
_atom_site_refinement_flags_posn
_atom_site_refinement_flags_adp
_atom_site_refinement_flags_occupancy
_atom_site_disorder_assembly
_atom_site_disorder_group
Co1 Co 0.53574(3) 0.18971(3) 0.26564(3) 0.02585(11) Uani 1 1 d . . . . .
Co2 Co 0.79267(3) 0.66190(3) 0.23789(3) 0.02525(11) Uani 1 1 d . . . . .
P1 P 0.54203(6) 0.34059(6) 0.32035(4) 0.02951(16) Uani 1 1 d . . . . .
P2 P 0.68265(6) 0.32096(6) 0.34072(5) 0.03472(18) Uani 1 1 d . . . . .
P3 P 0.68399(6) 0.26615(6) 0.22180(5) 0.03103(16) Uani 1 1 d . . . . .
P4 P 0.67696(5) 0.39117(5) 0.18134(4) 0.02713(15) Uani 1 1 d . . . . .
P5 P 0.82643(6) 0.52695(6) 0.20929(4) 0.02956(16) Uani 1 1 d . . . . .
P6 P 0.82420(6) 0.58676(6) 0.32665(4) 0.03180(17) Uani 1 1 d . . . . .
P7 P 0.67228(6) 0.58406(6) 0.30498(4) 0.02932(16) Uani 1 1 d . . . . .
P8 P 0.56277(6) 0.42982(6) 0.23500(4) 0.02883(16) Uani 1 1 d . . . . .
Si1 Si 0.73709(7) 0.33430(7) 0.01721(5) 0.0416(2) Uani 1 1 d . . . . .
C1 C 0.6393(2) 0.3502(2) 0.07760(18) 0.0352(7) Uani 1 1 d . . . . .
H1A H 0.619215 0.398635 0.062037 0.042 Uiso 1 1 calc R U . . .
H1B H 0.577056 0.285841 0.064718 0.042 Uiso 1 1 calc R U . . .
C2 C 0.8302(4) 0.4601(3) 0.0059(3) 0.0754(16) Uani 1 1 d . . . . .
H2A H 0.868265 0.504323 0.055012 0.113 Uiso 1 1 calc R U . . .
H2B H 0.791780 0.489265 -0.017538 0.113 Uiso 1 1 calc R U . . .
H2C H 0.878471 0.451262 -0.025633 0.113 Uiso 1 1 calc R U . . .
C3 C 0.6582(3) 0.2514(3) -0.0784(2) 0.0515(9) Uani 1 1 d . . . . .
H3A H 0.704297 0.242545 -0.112067 0.077 Uiso 1 1 calc R U . . .
H3B H 0.619834 0.282636 -0.099094 0.077 Uiso 1 1 calc R U . . .
H3C H 0.610189 0.186633 -0.073132 0.077 Uiso 1 1 calc R U . . .
C4 C 0.8129(3) 0.2762(4) 0.0581(2) 0.0612(11) Uani 1 1 d . . . . .
H4A H 0.765799 0.210020 0.061661 0.092 Uiso 1 1 calc R U . . .
H4B H 0.850487 0.317891 0.107972 0.092 Uiso 1 1 calc R U . . .
H4C H 0.861512 0.270433 0.025839 0.092 Uiso 1 1 calc R U . . .
C10 C 0.4354(2) 0.0833(2) 0.31698(17) 0.0323(6) Uani 1 1 d . . . . .
C11 C 0.5052(3) 0.0461(2) 0.28167(19) 0.0334(6) Uani 1 1 d . . . . .
C12 C 0.4872(2) 0.0426(2) 0.20245(18) 0.0321(6) Uani 1 1 d . . . . .
H12 H 0.522080 0.021668 0.166575 0.038 Uiso 1 1 calc R U . . .
C13 C 0.4101(2) 0.0747(2) 0.18551(17) 0.0281(6) Uani 1 1 d . . . . .
C14 C 0.3789(2) 0.0993(2) 0.25608(16) 0.0279(6) Uani 1 1 d . . . . .
H14 H 0.328385 0.122851 0.262393 0.033 Uiso 1 1 calc R U . . .
C20 C 0.9200(2) 0.7851(2) 0.21968(17) 0.0304(6) Uani 1 1 d . . . . .
C21 C 0.8673(2) 0.8203(2) 0.27597(17) 0.0297(6) Uani 1 1 d . . . . .
C22 C 0.7610(2) 0.7834(2) 0.23892(17) 0.0296(6) Uani 1 1 d . . . . .
H22 H 0.709476 0.794700 0.262045 0.036 Uiso 1 1 calc R U . . .
C23 C 0.7449(2) 0.7273(2) 0.16219(17) 0.0314(6) Uani 1 1 d . . . . .
C24 C 0.8424(2) 0.7290(2) 0.15141(17) 0.0322(6) Uani 1 1 d . . . . .
H24 H 0.855086 0.697995 0.106047 0.039 Uiso 1 1 calc R U . . .
C100 C 0.4078(3) 0.0971(3) 0.39742(18) 0.0395(7) Uani 1 1 d . . . . .
C101 C 0.3269(3) 0.1398(3) 0.4014(2) 0.0511(9) Uani 1 1 d . . . . .
H10A H 0.311978 0.150002 0.452136 0.077 Uiso 1 1 calc R U . . .
H10B H 0.263669 0.092790 0.366287 0.077 Uiso 1 1 calc R U . . .
H10C H 0.354465 0.203289 0.388132 0.077 Uiso 1 1 calc R U . . .
C102 C 0.3569(4) -0.0068(3) 0.4138(2) 0.0624(12) Uani 1 1 d . . . . .
H10D H 0.408171 -0.031942 0.418790 0.094 Uiso 1 1 calc R U . . .
H10E H 0.300775 -0.053077 0.372651 0.094 Uiso 1 1 calc R U . . .
H10F H 0.329675 -0.000733 0.460339 0.094 Uiso 1 1 calc R U . . .
C103 C 0.4997(3) 0.1732(4) 0.4604(2) 0.0566(10) Uani 1 1 d . . . . .
H10G H 0.524024 0.239354 0.451733 0.085 Uiso 1 1 calc R U . . .
H10H H 0.555553 0.153324 0.460089 0.085 Uiso 1 1 calc R U . . .
H10I H 0.477352 0.174644 0.508867 0.085 Uiso 1 1 calc R U . . .
C110 C 0.5794(3) 0.0044(3) 0.3090(2) 0.0463(8) Uani 1 1 d . . . . .
C111 C 0.6332(5) 0.0506(4) 0.3900(3) 0.0749(14) Uani 1 1 d . . . . .
H11A H 0.671829 0.015225 0.403085 0.112 Uiso 1 1 calc R U . . .
H11B H 0.582110 0.045685 0.422437 0.112 Uiso 1 1 calc R U . . .
H11C H 0.680448 0.120562 0.396614 0.112 Uiso 1 1 calc R U . . .
C112 C 0.5121(4) -0.1122(3) 0.2955(3) 0.0701(13) Uani 1 1 d . . . . .
H11D H 0.480758 -0.142037 0.242619 0.105 Uiso 1 1 calc R U . . .
H11E H 0.458064 -0.124068 0.325954 0.105 Uiso 1 1 calc R U . . .
H11F H 0.556048 -0.142058 0.309520 0.105 Uiso 1 1 calc R U . . .
C113 C 0.6637(4) 0.0171(4) 0.2599(3) 0.0618(11) Uani 1 1 d . . . . .
H11G H 0.711544 -0.005512 0.279608 0.093 Uiso 1 1 calc R U . . .
H11H H 0.700954 0.087262 0.260730 0.093 Uiso 1 1 calc R U . . .
H11I H 0.631627 -0.022368 0.208533 0.093 Uiso 1 1 calc R U . . .
C130 C 0.3625(2) 0.0728(2) 0.10795(17) 0.0319(6) Uani 1 1 d . . . . .
C131 C 0.2555(3) -0.0205(3) 0.0820(2) 0.0449(8) Uani 1 1 d . . . . .
H13A H 0.263707 -0.080186 0.083794 0.067 Uiso 1 1 calc R U . . .
H13B H 0.227422 -0.026472 0.030815 0.067 Uiso 1 1 calc R U . . .
H13C H 0.208405 -0.013017 0.115217 0.067 Uiso 1 1 calc R U . . .
C132 C 0.3468(3) 0.1676(3) 0.11122(18) 0.0387(7) Uani 1 1 d . . . . .
H13D H 0.304780 0.174121 0.148943 0.058 Uiso 1 1 calc R U . . .
H13E H 0.312156 0.162457 0.062357 0.058 Uiso 1 1 calc R U . . .
H13F H 0.413691 0.226052 0.124428 0.058 Uiso 1 1 calc R U . . .
C133 C 0.4318(3) 0.0634(3) 0.04946(19) 0.0408(7) Uani 1 1 d . . . . .
H13G H 0.501663 0.116635 0.067562 0.061 Uiso 1 1 calc R U . . .
H13H H 0.404175 0.068848 0.001916 0.061 Uiso 1 1 calc R U . . .
H13I H 0.433164 -0.001070 0.042172 0.061 Uiso 1 1 calc R U . . .
C200 C 1.0346(2) 0.8042(2) 0.2198(2) 0.0385(7) Uani 1 1 d . . . . .
C201 C 1.0483(3) 0.7587(3) 0.1398(2) 0.0523(10) Uani 1 1 d . . . . .
H20A H 1.120607 0.773695 0.140083 0.078 Uiso 1 1 calc R U . . .
H20B H 1.026303 0.787528 0.103744 0.078 Uiso 1 1 calc R U . . .
H20C H 1.006439 0.686647 0.125803 0.078 Uiso 1 1 calc R U . . .
C202 C 1.0743(3) 0.7569(3) 0.2739(2) 0.0466(8) Uani 1 1 d . . . . .
H20D H 1.032995 0.684754 0.259128 0.070 Uiso 1 1 calc R U . . .
H20E H 1.068453 0.783753 0.325034 0.070 Uiso 1 1 calc R U . . .
H20F H 1.146258 0.772711 0.271333 0.070 Uiso 1 1 calc R U . . .
C203 C 1.1050(3) 0.9192(3) 0.2392(2) 0.0470(9) Uani 1 1 d . . . . .
H20G H 1.103372 0.949865 0.290568 0.070 Uiso 1 1 calc R U . . .
H20H H 1.079836 0.948045 0.204836 0.070 Uiso 1 1 calc R U . . .
H20I H 1.175523 0.931253 0.234357 0.070 Uiso 1 1 calc R U . . .
C210 C 0.9036(3) 0.8917(2) 0.35709(18) 0.0348(7) Uani 1 1 d . . . . .
C211 C 0.9897(3) 0.8837(3) 0.40641(19) 0.0423(8) Uani 1 1 d . . . . .
H21A H 1.001962 0.924398 0.457436 0.063 Uiso 1 1 calc R U . . .
H21B H 1.052986 0.907273 0.385688 0.063 Uiso 1 1 calc R U . . .
H21C H 0.968081 0.814285 0.407006 0.063 Uiso 1 1 calc R U . . .
C212 C 0.9412(3) 1.0012(2) 0.3509(2) 0.0432(8) Uani 1 1 d . . . . .
H21D H 0.959881 1.046213 0.401037 0.065 Uiso 1 1 calc R U . . .
H21E H 0.886079 1.006607 0.321740 0.065 Uiso 1 1 calc R U . . .
H21F H 1.001189 1.019060 0.326196 0.065 Uiso 1 1 calc R U . . .
C213 C 0.8112(3) 0.8685(3) 0.40093(19) 0.0425(8) Uani 1 1 d . . . . .
H21G H 0.779829 0.797852 0.399698 0.064 Uiso 1 1 calc R U . . .
H21H H 0.759988 0.884593 0.377527 0.064 Uiso 1 1 calc R U . . .
H21I H 0.836270 0.908471 0.452851 0.064 Uiso 1 1 calc R U . . .
C230 C 0.6475(3) 0.6888(2) 0.10231(19) 0.0383(7) Uani 1 1 d . . . . .
C231 C 0.6566(4) 0.6264(4) 0.0282(2) 0.0646(12) Uani 1 1 d . . . . .
H23A H 0.592857 0.599875 -0.007767 0.097 Uiso 1 1 calc R U . . .
H23B H 0.668698 0.571401 0.037973 0.097 Uiso 1 1 calc R U . . .
H23C H 0.714010 0.668588 0.007775 0.097 Uiso 1 1 calc R U . . .
C232 C 0.5485(3) 0.6260(3) 0.1303(3) 0.0556(11) Uani 1 1 d . . . . .
H23D H 0.545486 0.664287 0.178578 0.083 Uiso 1 1 calc R U . . .
H23E H 0.549981 0.564567 0.136017 0.083 Uiso 1 1 calc R U . . .
H23F H 0.487950 0.609825 0.093996 0.083 Uiso 1 1 calc R U . . .
C233 C 0.6367(3) 0.7806(3) 0.0870(2) 0.0513(9) Uani 1 1 d . . . . .
H23G H 0.576600 0.757969 0.048163 0.077 Uiso 1 1 calc R U . . .
H23H H 0.698412 0.822391 0.070173 0.077 Uiso 1 1 calc R U . . .
H23I H 0.628208 0.819136 0.132892 0.077 Uiso 1 1 calc R U . . .
O1 O 0.6486(3) 0.4426(3) 0.6485(3) 0.0885(13) Uani 1 1 d . . . . .
O2 O 0.7517(3) 0.5749(3) 0.57380(16) 0.0693(9) Uani 1 1 d . . . . .
O3 O 0.8182(3) 0.6812(3) 0.74057(16) 0.0609(8) Uani 1 1 d . . . . .
O4 O 0.8318(4) 0.5258(3) 0.77855(19) 0.0837(12) Uani 1 1 d . . . . .
O5 O 0.8436(2) 0.4189(2) 0.61648(16) 0.0535(7) Uani 1 1 d . . . . .
O6 O 0.9673(2) 0.6182(3) 0.6539(2) 0.0681(9) Uani 1 1 d . . . . .
C30 C 0.5933(5) 0.3977(5) 0.7050(6) 0.126(3) Uani 1 1 d . . . . .
H30A H 0.574247 0.444864 0.736531 0.189 Uiso 1 1 calc R U . . .
H30B H 0.637859 0.381314 0.736046 0.189 Uiso 1 1 calc R U . . .
H30C H 0.531287 0.337039 0.679853 0.189 Uiso 1 1 calc R U . . .
C31 C 0.5882(4) 0.4668(5) 0.6009(4) 0.093(2) Uani 1 1 d . . . . .
H31A H 0.574308 0.520705 0.629594 0.112 Uiso 1 1 calc R U . . .
H31B H 0.521686 0.408149 0.578912 0.112 Uiso 1 1 calc R U . . .
C32 C 0.6455(5) 0.4997(5) 0.5404(3) 0.096(2) Uani 1 1 d . . . . .
H32A H 0.646771 0.441986 0.505561 0.116 Uiso 1 1 calc R U . . .
H32B H 0.610669 0.528368 0.511786 0.116 Uiso 1 1 calc R U . . .
C33 C 0.8082(7) 0.6157(7) 0.5204(4) 0.124(3) Uani 1 1 d . . . . .
H33A H 0.816283 0.563534 0.484942 0.186 Uiso 1 1 calc R U . . .
H33B H 0.875918 0.668275 0.545767 0.186 Uiso 1 1 calc R U . . .
H33C H 0.771383 0.643471 0.493573 0.186 Uiso 1 1 calc R U . . .
C34 C 0.7787(4) 0.7441(4) 0.7169(3) 0.0633(11) Uani 1 1 d . . . . .
H34A H 0.704444 0.715681 0.715854 0.095 Uiso 1 1 calc R U . . .
H34B H 0.792761 0.749335 0.666883 0.095 Uiso 1 1 calc R U . . .
H34C H 0.811862 0.810286 0.751912 0.095 Uiso 1 1 calc R U . . .
C35 C 0.7984(6) 0.6693(5) 0.8134(3) 0.089(2) Uani 1 1 d . . . . .
H35A H 0.724488 0.627393 0.811293 0.107 Uiso 1 1 calc R U . . .
H35B H 0.818828 0.734629 0.849013 0.107 Uiso 1 1 calc R U . . .
C36 C 0.8632(7) 0.6187(6) 0.8375(3) 0.115(3) Uani 1 1 d . . . . .
H36A H 0.937300 0.662299 0.842317 0.138 Uiso 1 1 calc R U . . .
H36B H 0.849908 0.604168 0.886188 0.138 Uiso 1 1 calc R U . . .
C37 C 0.8764(8) 0.4629(6) 0.7981(4) 0.126(3) Uani 1 1 d . . . . .
H37A H 0.951325 0.499961 0.808692 0.189 Uiso 1 1 calc R U . . .
H37B H 0.855744 0.403958 0.756339 0.189 Uiso 1 1 calc R U . . .
H37C H 0.851990 0.442468 0.842372 0.189 Uiso 1 1 calc R U . . .
C38 C 0.7703(4) 0.3204(4) 0.5717(3) 0.0677(12) Uani 1 1 d . . . . .
H38A H 0.756949 0.322236 0.519822 0.102 Uiso 1 1 calc R U . . .
H38B H 0.706003 0.299827 0.591377 0.102 Uiso 1 1 calc R U . . .
H38C H 0.798591 0.273076 0.573849 0.102 Uiso 1 1 calc R U . . .
C39 C 0.9375(3) 0.4537(4) 0.5872(3) 0.0676(13) Uani 1 1 d . . . . .
H39A H 0.924426 0.463174 0.537122 0.081 Uiso 1 1 calc R U . . .
H39B H 0.965367 0.404338 0.582454 0.081 Uiso 1 1 calc R U . . .
C40 C 1.0135(3) 0.5511(4) 0.6402(3) 0.0714(13) Uani 1 1 d . . . . .
H40A H 1.034195 0.539613 0.687790 0.086 Uiso 1 1 calc R U . . .
H40B H 1.075624 0.580586 0.618161 0.086 Uiso 1 1 calc R U . . .
C41 C 1.0413(4) 0.7191(4) 0.6915(5) 0.106(2) Uani 1 1 d . . . . .
H41A H 1.066633 0.722277 0.742625 0.159 Uiso 1 1 calc R U . . .
H41B H 1.008476 0.763441 0.692688 0.159 Uiso 1 1 calc R U . . .
H41C H 1.098916 0.739685 0.664503 0.159 Uiso 1 1 calc R U . . .
Li1 Li 0.8094(5) 0.5441(5) 0.6666(3) 0.0422(13) Uani 1 1 d . . . . .
C42 C 1.0911(7) 0.9547(7) 0.8532(4) 0.123(3) Uani 1 1 d . . . . .
H42A H 1.023820 0.910226 0.821968 0.185 Uiso 1 1 calc R U . . .
H42B H 1.122572 0.915237 0.869630 0.185 Uiso 1 1 calc R U . . .
H42C H 1.135245 0.996220 0.824304 0.185 Uiso 1 1 calc R U . . .
C43 C 1.0778(6) 1.0211(7) 0.9216(4) 0.118(3) Uani 1 1 d . . . . .
H43A H 1.145018 1.060615 0.955361 0.141 Uiso 1 1 calc R U . . .
H43B H 1.056456 1.068092 0.904952 0.141 Uiso 1 1 calc R U . . .
C44 C 1.0037(5) 0.9674(5) 0.9632(4) 0.0925(19) Uani 1 1 d . . . . .
H44A H 1.021407 0.915970 0.975530 0.111 Uiso 1 1 calc R U . . .
H44B H 0.935283 0.932894 0.930692 0.111 Uiso 1 1 calc R U . . .

loop_
_atom_site_aniso_label
_atom_site_aniso_U_11
_atom_site_aniso_U_22
_atom_site_aniso_U_33
_atom_site_aniso_U_23
_atom_site_aniso_U_13
_atom_site_aniso_U_12
Co1 0.0237(2) 0.0198(2) 0.0318(2) 0.00873(18) 0.00546(18) 0.00655(18)
Co2 0.0248(2) 0.0192(2) 0.0289(2) 0.00685(18) 0.00581(17) 0.00664(18)
P1 0.0289(3) 0.0229(4) 0.0348(4) 0.0086(3) 0.0118(3) 0.0081(3)
P2 0.0285(4) 0.0341(4) 0.0362(4) 0.0115(3) 0.0026(3) 0.0082(3)
P3 0.0292(4) 0.0253(4) 0.0426(4) 0.0137(3) 0.0131(3) 0.0126(3)
P4 0.0270(3) 0.0207(3) 0.0326(3) 0.0083(3) 0.0102(3) 0.0081(3)
P5 0.0261(3) 0.0223(3) 0.0381(4) 0.0073(3) 0.0112(3) 0.0081(3)
P6 0.0301(4) 0.0300(4) 0.0326(4) 0.0097(3) 0.0047(3) 0.0102(3)
P7 0.0282(3) 0.0231(4) 0.0355(4) 0.0080(3) 0.0117(3) 0.0092(3)
P8 0.0259(3) 0.0229(3) 0.0381(4) 0.0099(3) 0.0101(3) 0.0096(3)
Si1 0.0429(5) 0.0384(5) 0.0360(4) 0.0045(4) 0.0140(4) 0.0122(4)
C1 0.0372(16) 0.0313(16) 0.0324(15) 0.0075(12) 0.0087(12) 0.0106(13)
C2 0.082(3) 0.054(3) 0.059(3) 0.006(2) 0.043(2) 0.000(2)
C3 0.060(2) 0.059(2) 0.0376(18) 0.0068(17) 0.0125(16) 0.031(2)
C4 0.054(2) 0.086(3) 0.046(2) 0.002(2) 0.0104(18) 0.040(2)
C10 0.0330(15) 0.0214(14) 0.0333(15) 0.0117(12) 0.0037(12) 0.0017(12)
C11 0.0398(16) 0.0201(14) 0.0401(16) 0.0125(12) 0.0025(13) 0.0115(12)
C12 0.0356(15) 0.0204(14) 0.0378(16) 0.0073(12) 0.0065(12) 0.0102(12)
C13 0.0267(13) 0.0173(13) 0.0335(14) 0.0067(11) 0.0028(11) 0.0038(11)
C14 0.0229(13) 0.0214(13) 0.0314(14) 0.0106(11) 0.0023(11) 0.0010(11)
C20 0.0302(14) 0.0204(14) 0.0316(14) 0.0083(11) 0.0052(11) 0.0019(11)
C21 0.0322(14) 0.0193(13) 0.0315(14) 0.0064(11) -0.0001(11) 0.0067(11)
C22 0.0325(14) 0.0200(13) 0.0346(15) 0.0086(11) 0.0021(12) 0.0099(12)
C23 0.0339(15) 0.0211(14) 0.0331(15) 0.0085(12) 0.0001(12) 0.0068(12)
C24 0.0409(16) 0.0222(14) 0.0276(14) 0.0103(11) 0.0077(12) 0.0064(12)
C100 0.0391(17) 0.0376(18) 0.0322(15) 0.0150(14) 0.0041(13) 0.0056(14)
C101 0.053(2) 0.063(2) 0.0374(18) 0.0222(18) 0.0209(16) 0.0204(19)
C102 0.083(3) 0.049(2) 0.049(2) 0.0292(19) 0.022(2) 0.014(2)
C103 0.051(2) 0.069(3) 0.0333(17) 0.0076(18) 0.0048(16) 0.013(2)
C110 0.052(2) 0.0349(18) 0.056(2) 0.0169(16) 0.0016(17) 0.0223(16)
C111 0.089(3) 0.082(3) 0.063(3) 0.009(3) -0.014(3) 0.057(3)
C112 0.083(3) 0.045(2) 0.092(4) 0.033(2) 0.010(3) 0.032(2)
C113 0.065(3) 0.066(3) 0.075(3) 0.028(2) 0.009(2) 0.043(2)
C130 0.0319(14) 0.0283(15) 0.0301(14) 0.0071(12) 0.0056(12) 0.0086(12)
C131 0.0409(18) 0.0397(19) 0.0401(17) 0.0104(15) -0.0017(14) 0.0062(15)
C132 0.0473(18) 0.0420(18) 0.0315(15) 0.0111(14) 0.0063(13) 0.0235(16)
C133 0.0494(19) 0.0431(19) 0.0327(16) 0.0119(14) 0.0148(14) 0.0212(16)
C200 0.0299(15) 0.0285(16) 0.0462(18) 0.0073(14) 0.0111(13) 0.0032(13)
C201 0.0352(17) 0.047(2) 0.059(2) 0.0034(18) 0.0205(16) 0.0055(16)
C202 0.0295(16) 0.0369(19) 0.065(2) 0.0080(17) 0.0068(15) 0.0097(14)
C203 0.0326(16) 0.0332(18) 0.057(2) 0.0096(16) 0.0096(15) -0.0015(14)
C210 0.0389(16) 0.0254(15) 0.0328(15) 0.0027(12) 0.0014(12) 0.0105(13)
C211 0.0458(18) 0.0362(18) 0.0352(16) 0.0021(14) -0.0030(14) 0.0139(15)
C212 0.0502(19) 0.0254(16) 0.0441(18) 0.0019(14) 0.0011(15) 0.0118(15)
C213 0.0485(19) 0.0382(18) 0.0341(16) 0.0024(14) 0.0070(14) 0.0163(15)
C230 0.0431(17) 0.0278(16) 0.0345(16) 0.0056(13) -0.0055(13) 0.0097(14)
C231 0.067(3) 0.067(3) 0.041(2) -0.0145(19) -0.0176(19) 0.030(2)
C232 0.0392(18) 0.051(2) 0.060(2) 0.025(2) -0.0122(17) 0.0030(17)
C233 0.052(2) 0.043(2) 0.051(2) 0.0192(17) -0.0092(17) 0.0118(17)
O1 0.0505(18) 0.078(2) 0.145(4) 0.031(3) 0.036(2) 0.0326(18)
O2 0.072(2) 0.109(3) 0.0370(14) 0.0136(16) 0.0056(13) 0.053(2)
O3 0.085(2) 0.072(2) 0.0461(15) 0.0111(14) 0.0100(14) 0.0568(18)
O4 0.146(4) 0.106(3) 0.0584(19) 0.040(2) 0.042(2) 0.099(3)
O5 0.0412(13) 0.0626(18) 0.0531(15) 0.0027(13) 0.0101(12) 0.0250(13)
O6 0.0358(14) 0.065(2) 0.096(2) 0.0173(18) 0.0039(15) 0.0188(14)
C30 0.093(4) 0.088(4) 0.237(10) 0.082(6) 0.106(6) 0.049(4)
C31 0.056(3) 0.083(4) 0.134(6) 0.008(4) 0.000(3) 0.036(3)
C32 0.095(4) 0.101(5) 0.075(4) -0.014(3) -0.035(3) 0.050(4)
C33 0.166(7) 0.219(9) 0.072(4) 0.094(5) 0.063(4) 0.134(7)
C34 0.081(3) 0.063(3) 0.063(3) 0.017(2) 0.009(2) 0.048(3)
C35 0.166(6) 0.103(4) 0.045(2) 0.021(3) 0.029(3) 0.102(5)
C36 0.215(9) 0.153(7) 0.042(2) 0.018(3) 0.020(4) 0.147(7)
C37 0.249(10) 0.169(7) 0.068(3) 0.060(4) 0.064(5) 0.174(8)
C38 0.059(3) 0.057(3) 0.077(3) 0.000(2) 0.004(2) 0.025(2)
C39 0.050(2) 0.088(4) 0.068(3) 0.012(3) 0.023(2) 0.037(2)
C40 0.039(2) 0.083(3) 0.087(3) 0.010(3) 0.009(2) 0.028(2)
C41 0.052(3) 0.064(3) 0.171(7) 0.009(4) -0.006(4) 0.010(3)
Li1 0.041(3) 0.050(3) 0.040(3) 0.012(3) 0.013(2) 0.024(3)
C42 0.118(6) 0.139(7) 0.078(4) 0.017(5) 0.001(4) 0.032(5)
C43 0.090(4) 0.131(7) 0.104(5) 0.057(5) -0.010(4) 0.015(4)
C44 0.066(3) 0.118(6) 0.098(4) 0.049(4) 0.009(3) 0.036(3)

loop_
_atom_type_symbol
_atom_type_description
_atom_type_scat_dispersion_real
_atom_type_scat_dispersion_imag
_atom_type_scat_source
C C 0.0181 0.0091 'International Tables Vol C Tables 4.2.6.8 and 6.1.1.4'
H H 0.0000 0.0000 'International Tables Vol C Tables 4.2.6.8 and 6.1.1.4'
Co Co -2.3653 3.6143 'International Tables Vol C Tables 4.2.6.8 and 6.1.1.4'
Li Li 0.0008 0.0003 'International Tables Vol C Tables 4.2.6.8 and 6.1.1.4'
O O 0.0492 0.0322 'International Tables Vol C Tables 4.2.6.8 and 6.1.1.4'
P P 0.2955 0.4335 'International Tables Vol C Tables 4.2.6.8 and 6.1.1.4'
Si Si 0.2541 0.3302 'International Tables Vol C Tables 4.2.6.8 and 6.1.1.4'

loop_
_exptl_crystal_face_index_h
_exptl_crystal_face_index_k
_exptl_crystal_face_index_l
_exptl_crystal_face_perp_dist
-2 -8 2 0.0351
1 -2 12 0.0181
-3 -7 2 0.0279
2 8 -2 0.0164
-1 2 -12 0.0181
9 -6 -2 0.0620
-9 6 2 0.0620

loop_
_geom_angle_atom_site_label_1
_geom_angle_atom_site_label_2
_geom_angle_atom_site_label_3
_geom_angle
_geom_angle_site_symmetry_1
_geom_angle_site_symmetry_3
_geom_angle_publ_flag
P1 Co1 P2 57.22(3) . . ?
P1 Co1 P3 90.50(3) . . ?
P3 Co1 P2 57.00(3) . . ?
C10 Co1 P1 107.71(9) . . ?
C10 Co1 P2 117.91(9) . . ?
C10 Co1 P3 154.21(10) . . ?
C10 Co1 C11 40.59(13) . . ?
C11 Co1 P1 143.92(10) . . ?
C11 Co1 P2 115.14(9) . . ?
C11 Co1 P3 115.37(10) . . ?
C12 Co1 P1 163.59(9) . . ?
C12 Co1 P2 139.17(9) . . ?
C12 Co1 P3 99.55(9) . . ?
C12 Co1 C10 67.54(12) . . ?
C12 Co1 C11 40.25(12) . . ?
C12 Co1 C13 39.87(12) . . ?
C13 Co1 P1 123.83(9) . . ?
C13 Co1 P2 172.85(8) . . ?
C13 Co1 P3 116.07(9) . . ?
C13 Co1 C10 69.02(11) . . ?
C13 Co1 C11 68.56(12) . . ?
C14 Co1 P1 99.67(9) . . ?
C14 Co1 P2 146.36(9) . . ?
C14 Co1 P3 155.23(9) . . ?
C14 Co1 C10 40.78(11) . . ?
C14 Co1 C11 67.59(12) . . ?
C14 Co1 C12 66.16(12) . . ?
C14 Co1 C13 40.14(11) . . ?
P5 Co2 P6 56.78(3) . . ?
P5 Co2 P7 90.22(3) . . ?
P7 Co2 P6 57.00(3) . . ?
C20 Co2 P5 107.47(9) . . ?
C20 Co2 P6 117.59(9) . . ?
C20 Co2 P7 154.38(9) . . ?
C20 Co2 C21 40.62(12) . . ?
C21 Co2 P5 141.85(9) . . ?
C21 Co2 P6 112.43(8) . . ?
C21 Co2 P7 115.09(9) . . ?
C22 Co2 P5 167.36(9) . . ?
C22 Co2 P6 135.85(9) . . ?
C22 Co2 P7 98.41(9) . . ?
C22 Co2 C20 67.71(12) . . ?
C22 Co2 C21 40.51(12) . . ?
C22 Co2 C23 40.24(12) . . ?
C22 Co2 C24 66.42(12) . . ?
C23 Co2 P5 127.38(9) . . ?
C23 Co2 P6 172.20(9) . . ?
C23 Co2 P7 115.29(9) . . ?
C23 Co2 C20 68.64(12) . . ?
C23 Co2 C21 68.75(11) . . ?
C24 Co2 P5 102.09(9) . . ?
C24 Co2 P6 147.99(10) . . ?
C24 Co2 P7 154.17(10) . . ?
C24 Co2 C20 40.61(12) . . ?
C24 Co2 C21 67.68(12) . . ?
C24 Co2 C23 39.81(13) . . ?
P2 P1 Co1 62.22(3) . . ?
P2 P1 P8 107.62(4) . . ?
P8 P1 Co1 109.23(4) . . ?
P1 P2 Co1 60.57(3) . . ?
P3 P2 Co1 60.70(3) . . ?
P3 P2 P1 94.97(4) . . ?
P2 P3 Co1 62.30(3) . . ?
P2 P3 P4 98.59(4) . . ?
P4 P3 Co1 108.07(4) . . ?
P5 P4 P3 113.31(4) . . ?
P8 P4 P3 107.85(4) . . ?
P8 P4 P5 108.26(4) . . ?
C1 P4 P3 108.80(11) . . ?
C1 P4 P5 107.34(10) . . ?
C1 P4 P8 111.33(11) . . ?
P4 P5 Co2 107.75(4) . . ?
P6 P5 Co2 62.40(3) . . ?
P6 P5 P4 99.32(4) . . ?
P5 P6 Co2 60.82(3) . . ?
P5 P6 P7 95.16(4) . . ?
P7 P6 Co2 60.75(3) . . ?
P6 P7 Co2 62.25(3) . . ?
P6 P7 P8 107.32(4) . . ?
P8 P7 Co2 109.72(4) . . ?
P4 P8 P1 97.99(4) . . ?
P4 P8 P7 97.84(4) . . ?
P7 P8 P1 101.41(4) . . ?
C2 Si1 C1 109.93(19) . . ?
C2 Si1 C3 108.9(2) . . ?
C3 Si1 C1 105.86(16) . . ?
C4 Si1 C1 112.74(17) . . ?
C4 Si1 C2 109.0(3) . . ?
C4 Si1 C3 110.3(2) . . ?
P4 C1 Si1 119.20(18) . . ?
P4 C1 H1A 107.5 . . ?
P4 C1 H1B 107.5 . . ?
Si1 C1 H1A 107.5 . . ?
Si1 C1 H1B 107.5 . . ?
H1A C1 H1B 107.0 . . ?
Si1 C2 H2A 109.5 . . ?
Si1 C2 H2B 109.5 . . ?
Si1 C2 H2C 109.5 . . ?
H2A C2 H2B 109.5 . . ?
H2A C2 H2C 109.5 . . ?
H2B C2 H2C 109.5 . . ?
Si1 C3 H3A 109.5 . . ?
Si1 C3 H3B 109.5 . . ?
Si1 C3 H3C 109.5 . . ?
H3A C3 H3B 109.5 . . ?
H3A C3 H3C 109.5 . . ?
H3B C3 H3C 109.5 . . ?
Si1 C4 H4A 109.5 . . ?
Si1 C4 H4B 109.5 . . ?
Si1 C4 H4C 109.5 . . ?
H4A C4 H4B 109.5 . . ?
H4A C4 H4C 109.5 . . ?
H4B C4 H4C 109.5 . . ?
C11 C10 Co1 70.12(16) . . ?
C11 C10 C100 133.7(3) . . ?
C14 C10 Co1 67.86(15) . . ?
C14 C10 C11 105.6(3) . . ?
C14 C10 C100 120.4(3) . . ?
C100 C10 Co1 130.3(2) . . ?
C10 C11 Co1 69.29(16) . . ?
C10 C11 C110 134.7(3) . . ?
C12 C11 Co1 68.18(16) . . ?
C12 C11 C10 106.1(3) . . ?
C12 C11 C110 119.0(3) . . ?
C110 C11 Co1 131.1(2) . . ?
Co1 C12 H12 125.1 . . ?
C11 C12 Co1 71.58(18) . . ?
C11 C12 H12 124.1 . . ?
C13 C12 Co1 70.82(17) . . ?
C13 C12 C11 111.9(3) . . ?
C13 C12 H12 124.1 . . ?
C12 C13 Co1 69.31(17) . . ?
C12 C13 C14 104.9(3) . . ?
C12 C13 C130 127.8(3) . . ?
C14 C13 Co1 68.69(16) . . ?
C14 C13 C130 127.1(3) . . ?
C130 C13 Co1 130.7(2) . . ?
Co1 C14 H14 124.8 . . ?
C10 C14 Co1 71.36(16) . . ?
C10 C14 H14 124.2 . . ?
C13 C14 Co1 71.18(16) . . ?
C13 C14 C10 111.6(3) . . ?
C13 C14 H14 124.2 . . ?
C21 C20 Co2 69.71(16) . . ?
C21 C20 C200 133.0(3) . . ?
C24 C20 Co2 68.37(15) . . ?
C24 C20 C21 106.1(3) . . ?
C24 C20 C200 120.7(3) . . ?
C200 C20 Co2 130.3(2) . . ?
C20 C21 Co2 69.66(16) . . ?
C20 C21 C210 134.4(3) . . ?
C22 C21 Co2 68.24(16) . . ?
C22 C21 C20 106.2(3) . . ?
C22 C21 C210 119.1(3) . . ?
C210 C21 Co2 131.1(2) . . ?
Co2 C22 H22 125.0 . . ?
C21 C22 Co2 71.25(17) . . ?
C21 C22 H22 124.5 . . ?
C23 C22 Co2 70.88(17) . . ?
C23 C22 C21 111.1(3) . . ?
C23 C22 H22 124.5 . . ?
C22 C23 Co2 68.88(17) . . ?
C22 C23 C230 126.1(3) . . ?
C24 C23 Co2 69.24(17) . . ?
C24 C23 C22 105.4(3) . . ?
C24 C23 C230 127.8(3) . . ?
C230 C23 Co2 133.1(2) . . ?
Co2 C24 H24 125.3 . . ?
C20 C24 Co2 71.03(16) . . ?
C20 C24 H24 124.3 . . ?
C23 C24 Co2 70.96(17) . . ?
C23 C24 C20 111.3(3) . . ?
C23 C24 H24 124.3 . . ?
C101 C100 C10 110.3(3) . . ?
C102 C100 C10 108.7(3) . . ?
C102 C100 C101 107.0(3) . . ?
C103 C100 C10 114.5(3) . . ?
C103 C100 C101 104.4(3) . . ?
C103 C100 C102 111.7(3) . . ?
C100 C101 H10A 109.5 . . ?
C100 C101 H10B 109.5 . . ?
C100 C101 H10C 109.5 . . ?
H10A C101 H10B 109.5 . . ?
H10A C101 H10C 109.5 . . ?
H10B C101 H10C 109.5 . . ?
C100 C102 H10D 109.5 . . ?
C100 C102 H10E 109.5 . . ?
C100 C102 H10F 109.5 . . ?
H10D C102 H10E 109.5 . . ?
H10D C102 H10F 109.5 . . ?
H10E C102 H10F 109.5 . . ?
C100 C103 H10G 109.5 . . ?
C100 C103 H10H 109.5 . . ?
C100 C103 H10I 109.5 . . ?
H10G C103 H10H 109.5 . . ?
H10G C103 H10I 109.5 . . ?
H10H C103 H10I 109.5 . . ?
C11 C110 C112 106.5(3) . . ?
C111 C110 C11 115.7(3) . . ?
C111 C110 C112 109.9(4) . . ?
C111 C110 C113 107.4(4) . . ?
C113 C110 C11 110.6(3) . . ?
C113 C110 C112 106.4(4) . . ?
C110 C111 H11A 109.5 . . ?
C110 C111 H11B 109.5 . . ?
C110 C111 H11C 109.5 . . ?
H11A C111 H11B 109.5 . . ?
H11A C111 H11C 109.5 . . ?
H11B C111 H11C 109.5 . . ?
C110 C112 H11D 109.5 . . ?
C110 C112 H11E 109.5 . . ?
C110 C112 H11F 109.5 . . ?
H11D C112 H11E 109.5 . . ?
H11D C112 H11F 109.5 . . ?
H11E C112 H11F 109.5 . . ?
C110 C113 H11G 109.5 . . ?
C110 C113 H11H 109.5 . . ?
C110 C113 H11I 109.5 . . ?
H11G C113 H11H 109.5 . . ?
H11G C113 H11I 109.5 . . ?
H11H C113 H11I 109.5 . . ?
C13 C130 C131 108.5(2) . . ?
C13 C130 C132 111.1(3) . . ?
C13 C130 C133 110.5(3) . . ?
C132 C130 C131 108.8(3) . . ?
C132 C130 C133 109.8(3) . . ?
C133 C130 C131 108.0(3) . . ?
C130 C131 H13A 109.5 . . ?
C130 C131 H13B 109.5 . . ?
C130 C131 H13C 109.5 . . ?
H13A C131 H13B 109.5 . . ?
H13A C131 H13C 109.5 . . ?
H13B C131 H13C 109.5 . . ?
C130 C132 H13D 109.5 . . ?
C130 C132 H13E 109.5 . . ?
C130 C132 H13F 109.5 . . ?
H13D C132 H13E 109.5 . . ?
H13D C132 H13F 109.5 . . ?
H13E C132 H13F 109.5 . . ?
C130 C133 H13G 109.5 . . ?
C130 C133 H13H 109.5 . . ?
C130 C133 H13I 109.5 . . ?
H13G C133 H13H 109.5 . . ?
H13G C133 H13I 109.5 . . ?
H13H C133 H13I 109.5 . . ?
C20 C200 C201 110.2(3) . . ?
C20 C200 C203 109.2(3) . . ?
C201 C200 C203 106.7(3) . . ?
C202 C200 C20 114.2(3) . . ?
C202 C200 C201 106.1(3) . . ?
C202 C200 C203 110.0(3) . . ?
C200 C201 H20A 109.5 . . ?
C200 C201 H20B 109.5 . . ?
C200 C201 H20C 109.5 . . ?
H20A C201 H20B 109.5 . . ?
H20A C201 H20C 109.5 . . ?
H20B C201 H20C 109.5 . . ?
C200 C202 H20D 109.5 . . ?
C200 C202 H20E 109.5 . . ?
C200 C202 H20F 109.5 . . ?
H20D C202 H20E 109.5 . . ?
H20D C202 H20F 109.5 . . ?
H20E C202 H20F 109.5 . . ?
C200 C203 H20G 109.5 . . ?
C200 C203 H20H 109.5 . . ?
C200 C203 H20I 109.5 . . ?
H20G C203 H20H 109.5 . . ?
H20G C203 H20I 109.5 . . ?
H20H C203 H20I 109.5 . . ?
C21 C210 C213 110.4(3) . . ?
C211 C210 C21 114.7(3) . . ?
C211 C210 C212 109.6(3) . . ?
C211 C210 C213 105.9(3) . . ?
C212 C210 C21 108.5(3) . . ?
C212 C210 C213 107.5(3) . . ?
C210 C211 H21A 109.5 . . ?
C210 C211 H21B 109.5 . . ?
C210 C211 H21C 109.5 . . ?
H21A C211 H21B 109.5 . . ?
H21A C211 H21C 109.5 . . ?
H21B C211 H21C 109.5 . . ?
C210 C212 H21D 109.5 . . ?
C210 C212 H21E 109.5 . . ?
C210 C212 H21F 109.5 . . ?
H21D C212 H21E 109.5 . . ?
H21D C212 H21F 109.5 . . ?
H21E C212 H21F 109.5 . . ?
C210 C213 H21G 109.5 . . ?
C210 C213 H21H 109.5 . . ?
C210 C213 H21I 109.5 . . ?
H21G C213 H21H 109.5 . . ?
H21G C213 H21I 109.5 . . ?
H21H C213 H21I 109.5 . . ?
C23 C230 C231 110.9(3) . . ?
C23 C230 C232 111.5(3) . . ?
C23 C230 C233 108.2(3) . . ?
C231 C230 C232 109.9(3) . . ?
C231 C230 C233 108.8(3) . . ?
C232 C230 C233 107.5(3) . . ?
C230 C231 H23A 109.5 . . ?
C230 C231 H23B 109.5 . . ?
C230 C231 H23C 109.5 . . ?
H23A C231 H23B 109.5 . . ?
H23A C231 H23C 109.5 . . ?
H23B C231 H23C 109.5 . . ?
C230 C232 H23D 109.5 . . ?
C230 C232 H23E 109.5 . . ?
C230 C232 H23F 109.5 . . ?
H23D C232 H23E 109.5 . . ?
H23D C232 H23F 109.5 . . ?
H23E C232 H23F 109.5 . . ?
C230 C233 H23G 109.5 . . ?
C230 C233 H23H 109.5 . . ?
C230 C233 H23I 109.5 . . ?
H23G C233 H23H 109.5 . . ?
H23G C233 H23I 109.5 . . ?
H23H C233 H23I 109.5 . . ?
C30 O1 Li1 125.6(5) . . ?
C31 O1 C30 112.5(5) . . ?
C31 O1 Li1 112.0(4) . . ?
C32 O2 Li1 111.8(4) . . ?
C33 O2 C32 112.7(5) . . ?
C33 O2 Li1 126.1(4) . . ?
C34 O3 C35 112.1(4) . . ?
C34 O3 Li1 124.2(3) . . ?
C35 O3 Li1 111.8(3) . . ?
C36 O4 Li1 112.8(4) . . ?
C37 O4 C36 112.8(5) . . ?
C37 O4 Li1 124.2(4) . . ?
C38 O5 Li1 126.9(3) . . ?
C39 O5 C38 111.1(3) . . ?
C39 O5 Li1 111.0(3) . . ?
C40 O6 C41 112.6(4) . . ?
C40 O6 Li1 112.1(3) . . ?
C41 O6 Li1 127.4(4) . . ?
O1 C30 H30A 109.5 . . ?
O1 C30 H30B 109.5 . . ?
O1 C30 H30C 109.5 . . ?
H30A C30 H30B 109.5 . . ?
H30A C30 H30C 109.5 . . ?
H30B C30 H30C 109.5 . . ?
O1 C31 H31A 110.0 . . ?
O1 C31 H31B 110.0 . . ?
O1 C31 C32 108.4(5) . . ?
H31A C31 H31B 108.4 . . ?
C32 C31 H31A 110.0 . . ?
C32 C31 H31B 110.0 . . ?
O2 C32 C31 109.5(4) . . ?
O2 C32 H32A 109.8 . . ?
O2 C32 H32B 109.8 . . ?
C31 C32 H32A 109.8 . . ?
C31 C32 H32B 109.8 . . ?
H32A C32 H32B 108.2 . . ?
O2 C33 H33A 109.5 . . ?
O2 C33 H33B 109.5 . . ?
O2 C33 H33C 109.5 . . ?
H33A C33 H33B 109.5 . . ?
H33A C33 H33C 109.5 . . ?
H33B C33 H33C 109.5 . . ?
O3 C34 H34A 109.5 . . ?
O3 C34 H34B 109.5 . . ?
O3 C34 H34C 109.5 . . ?
H34A C34 H34B 109.5 . . ?
H34A C34 H34C 109.5 . . ?
H34B C34 H34C 109.5 . . ?
O3 C35 H35A 110.5 . . ?
O3 C35 H35B 110.5 . . ?
O3 C35 C36 105.9(5) . . ?
H35A C35 H35B 108.7 . . ?
C36 C35 H35A 110.5 . . ?
C36 C35 H35B 110.5 . . ?
O4 C36 C35 106.2(5) . . ?
O4 C36 H36A 110.5 . . ?
O4 C36 H36B 110.5 . . ?
C35 C36 H36A 110.5 . . ?
C35 C36 H36B 110.5 . . ?
H36A C36 H36B 108.7 . . ?
O4 C37 H37A 109.5 . . ?
O4 C37 H37B 109.5 . . ?
O4 C37 H37C 109.5 . . ?
H37A C37 H37B 109.5 . . ?
H37A C37 H37C 109.5 . . ?
H37B C37 H37C 109.5 . . ?
O5 C38 H38A 109.5 . . ?
O5 C38 H38B 109.5 . . ?
O5 C38 H38C 109.5 . . ?
H38A C38 H38B 109.5 . . ?
H38A C38 H38C 109.5 . . ?
H38B C38 H38C 109.5 . . ?
O5 C39 H39A 110.0 . . ?
O5 C39 H39B 110.0 . . ?
O5 C39 C40 108.3(4) . . ?
H39A C39 H39B 108.4 . . ?
C40 C39 H39A 110.0 . . ?
C40 C39 H39B 110.0 . . ?
O6 C40 C39 109.6(4) . . ?
O6 C40 H40A 109.8 . . ?
O6 C40 H40B 109.8 . . ?
C39 C40 H40A 109.8 . . ?
C39 C40 H40B 109.8 . . ?
H40A C40 H40B 108.2 . . ?
O6 C41 H41A 109.5 . . ?
O6 C41 H41B 109.5 . . ?
O6 C41 H41C 109.5 . . ?
H41A C41 H41B 109.5 . . ?
H41A C41 H41C 109.5 . . ?
H41B C41 H41C 109.5 . . ?
O1 Li1 O3 103.1(3) . . ?
O1 Li1 O4 91.0(3) . . ?
O1 Li1 O5 89.9(3) . . ?
O2 Li1 O1 78.6(3) . . ?
O2 Li1 O3 90.7(3) . . ?
O2 Li1 O4 160.9(3) . . ?
O2 Li1 O5 103.5(3) . . ?
O2 Li1 O6 94.3(3) . . ?
O3 Li1 O5 162.5(3) . . ?
O4 Li1 O3 76.0(2) . . ?
O4 Li1 O5 92.3(3) . . ?
O6 Li1 O1 163.4(4) . . ?
O6 Li1 O3 91.9(3) . . ?
O6 Li1 O4 99.7(3) . . ?
O6 Li1 O5 77.1(2) . . ?
H42A C42 H42B 109.5 . . ?
H42A C42 H42C 109.5 . . ?
H42B C42 H42C 109.5 . . ?
C43 C42 H42A 109.5 . . ?
C43 C42 H42B 109.5 . . ?
C43 C42 H42C 109.5 . . ?
C42 C43 H43A 108.7 . . ?
C42 C43 H43B 108.7 . . ?
H43A C43 H43B 107.6 . . ?
C44 C43 C42 114.1(7) . . ?
C44 C43 H43A 108.7 . . ?
C44 C43 H43B 108.7 . . ?
C43 C44 C44 114.9(8) . 2_777 ?
C43 C44 H44A 108.5 . . ?
C43 C44 H44B 108.5 . . ?
C44 C44 H44A 108.5 2_777 . ?
C44 C44 H44B 108.5 2_777 . ?
H44A C44 H44B 107.5 . . ?

loop_
_geom_bond_atom_site_label_1
_geom_bond_atom_site_label_2
_geom_bond_distance
_geom_bond_site_symmetry_2
_geom_bond_publ_flag
Co1 P1 2.2419(9) . ?
Co1 P2 2.2774(9) . ?
Co1 P3 2.2433(8) . ?
Co1 C10 2.096(3) . ?
Co1 C11 2.107(3) . ?
Co1 C12 2.062(3) . ?
Co1 C13 2.082(3) . ?
Co1 C14 2.049(3) . ?
Co2 P5 2.2433(9) . ?
Co2 P6 2.2768(9) . ?
Co2 P7 2.2445(8) . ?
Co2 C20 2.094(3) . ?
Co2 C21 2.094(3) . ?
Co2 C22 2.054(3) . ?
Co2 C23 2.080(3) . ?
Co2 C24 2.058(3) . ?
P1 P2 2.1643(11) . ?
P1 P8 2.2176(10) . ?
P2 P3 2.1574(11) . ?
P3 P4 2.1948(10) . ?
P4 P5 2.1829(10) . ?
P4 P8 2.1738(10) . ?
P4 C1 1.828(3) . ?
P5 P6 2.1494(11) . ?
P6 P7 2.1575(11) . ?
P7 P8 2.2174(10) . ?
Si1 C1 1.898(3) . ?
Si1 C2 1.870(4) . ?
Si1 C3 1.873(4) . ?
Si1 C4 1.853(5) . ?
C1 H1A 0.9700 . ?
C1 H1B 0.9700 . ?
C2 H2A 0.9600 . ?
C2 H2B 0.9600 . ?
C2 H2C 0.9600 . ?
C3 H3A 0.9600 . ?
C3 H3B 0.9600 . ?
C3 H3C 0.9600 . ?
C4 H4A 0.9600 . ?
C4 H4B 0.9600 . ?
C4 H4C 0.9600 . ?
C10 C11 1.458(5) . ?
C10 C14 1.445(4) . ?
C10 C100 1.540(4) . ?
C11 C12 1.435(4) . ?
C11 C110 1.539(5) . ?
C12 H12 0.9300 . ?
C12 C13 1.413(4) . ?
C13 C14 1.418(4) . ?
C13 C130 1.515(4) . ?
C14 H14 0.9300 . ?
C20 C21 1.454(4) . ?
C20 C24 1.441(4) . ?
C20 C200 1.537(4) . ?
C21 C22 1.437(4) . ?
C21 C210 1.541(4) . ?
C22 H22 0.9300 . ?
C22 C23 1.422(4) . ?
C23 C24 1.409(5) . ?
C23 C230 1.520(4) . ?
C24 H24 0.9300 . ?
C100 C101 1.536(6) . ?
C100 C102 1.531(5) . ?
C100 C103 1.529(5) . ?
C101 H10A 0.9600 . ?
C101 H10B 0.9600 . ?
C101 H10C 0.9600 . ?
C102 H10D 0.9600 . ?
C102 H10E 0.9600 . ?
C102 H10F 0.9600 . ?
C103 H10G 0.9600 . ?
C103 H10H 0.9600 . ?
C103 H10I 0.9600 . ?
C110 C111 1.490(6) . ?
C110 C112 1.563(6) . ?
C110 C113 1.522(6) . ?
C111 H11A 0.9600 . ?
C111 H11B 0.9600 . ?
C111 H11C 0.9600 . ?
C112 H11D 0.9600 . ?
C112 H11E 0.9600 . ?
C112 H11F 0.9600 . ?
C113 H11G 0.9600 . ?
C113 H11H 0.9600 . ?
C113 H11I 0.9600 . ?
C130 C131 1.537(4) . ?
C130 C132 1.522(5) . ?
C130 C133 1.529(4) . ?
C131 H13A 0.9600 . ?
C131 H13B 0.9600 . ?
C131 H13C 0.9600 . ?
C132 H13D 0.9600 . ?
C132 H13E 0.9600 . ?
C132 H13F 0.9600 . ?
C133 H13G 0.9600 . ?
C133 H13H 0.9600 . ?
C133 H13I 0.9600 . ?
C200 C201 1.538(5) . ?
C200 C202 1.533(5) . ?
C200 C203 1.540(5) . ?
C201 H20A 0.9600 . ?
C201 H20B 0.9600 . ?
C201 H20C 0.9600 . ?
C202 H20D 0.9600 . ?
C202 H20E 0.9600 . ?
C202 H20F 0.9600 . ?
C203 H20G 0.9600 . ?
C203 H20H 0.9600 . ?
C203 H20I 0.9600 . ?
C210 C211 1.532(5) . ?
C210 C212 1.537(5) . ?
C210 C213 1.543(5) . ?
C211 H21A 0.9600 . ?
C211 H21B 0.9600 . ?
C211 H21C 0.9600 . ?
C212 H21D 0.9600 . ?
C212 H21E 0.9600 . ?
C212 H21F 0.9600 . ?
C213 H21G 0.9600 . ?
C213 H21H 0.9600 . ?
C213 H21I 0.9600 . ?
C230 C231 1.523(5) . ?
C230 C232 1.530(5) . ?
C230 C233 1.531(5) . ?
C231 H23A 0.9600 . ?
C231 H23B 0.9600 . ?
C231 H23C 0.9600 . ?
C232 H23D 0.9600 . ?
C232 H23E 0.9600 . ?
C232 H23F 0.9600 . ?
C233 H23G 0.9600 . ?
C233 H23H 0.9600 . ?
C233 H23I 0.9600 . ?
O1 C30 1.449(8) . ?
O1 C31 1.386(8) . ?
O1 Li1 2.114(7) . ?
O2 C32 1.450(7) . ?
O2 C33 1.386(7) . ?
O2 Li1 2.051(7) . ?
O3 C34 1.408(5) . ?
O3 C35 1.409(6) . ?
O3 Li1 2.165(7) . ?
O4 C36 1.447(7) . ?
O4 C37 1.426(6) . ?
O4 Li1 2.135(7) . ?
O5 C38 1.428(5) . ?
O5 C39 1.410(5) . ?
O5 Li1 2.173(7) . ?
O6 C40 1.408(6) . ?
O6 C41 1.420(7) . ?
O6 Li1 2.112(6) . ?
C30 H30A 0.9600 . ?
C30 H30B 0.9600 . ?
C30 H30C 0.9600 . ?
C31 H31A 0.9700 . ?
C31 H31B 0.9700 . ?
C31 C32 1.467(9) . ?
C32 H32A 0.9700 . ?
C32 H32B 0.9700 . ?
C33 H33A 0.9600 . ?
C33 H33B 0.9600 . ?
C33 H33C 0.9600 . ?
C34 H34A 0.9600 . ?
C34 H34B 0.9600 . ?
C34 H34C 0.9600 . ?
C35 H35A 0.9700 . ?
C35 H35B 0.9700 . ?
C35 C36 1.516(8) . ?
C36 H36A 0.9700 . ?
C36 H36B 0.9700 . ?
C37 H37A 0.9600 . ?
C37 H37B 0.9600 . ?
C37 H37C 0.9600 . ?
C38 H38A 0.9600 . ?
C38 H38B 0.9600 . ?
C38 H38C 0.9600 . ?
C39 H39A 0.9700 . ?
C39 H39B 0.9700 . ?
C39 C40 1.482(7) . ?
C40 H40A 0.9700 . ?
C40 H40B 0.9700 . ?
C41 H41A 0.9600 . ?
C41 H41B 0.9600 . ?
C41 H41C 0.9600 . ?
C42 H42A 0.9600 . ?
C42 H42B 0.9600 . ?
C42 H42C 0.9600 . ?
C42 C43 1.504(11) . ?
C43 H43A 0.9700 . ?
C43 H43B 0.9700 . ?
C43 C44 1.414(9) . ?
C44 C44 1.527(13) 2_777 ?
C44 H44A 0.9700 . ?
C44 H44B 0.9700 . ?

loop_
_geom_torsion_atom_site_label_1
_geom_torsion_atom_site_label_2
_geom_torsion_atom_site_label_3
_geom_torsion_atom_site_label_4
_geom_torsion
_geom_torsion_site_symmetry_1
_geom_torsion_site_symmetry_2
_geom_torsion_site_symmetry_3
_geom_torsion_site_symmetry_4
_geom_torsion_publ_flag
Co1 C10 C11 C12 -58.5(2) . . . . ?
Co1 C10 C11 C110 128.0(4) . . . . ?
Co1 C10 C14 C13 60.0(2) . . . . ?
Co1 C10 C100 C101 79.2(4) . . . . ?
Co1 C10 C100 C102 -163.8(3) . . . . ?
Co1 C10 C100 C103 -38.2(5) . . . . ?
Co1 C11 C12 C13 -59.5(2) . . . . ?
Co1 C11 C110 C111 67.1(5) . . . . ?
Co1 C11 C110 C112 -170.4(3) . . . . ?
Co1 C11 C110 C113 -55.2(5) . . . . ?
Co1 C12 C13 C14 -59.85(18) . . . . ?
Co1 C12 C13 C130 126.0(3) . . . . ?
Co1 C13 C14 C10 -60.2(2) . . . . ?
Co1 C13 C130 C131 -165.8(2) . . . . ?
Co1 C13 C130 C132 -46.2(4) . . . . ?
Co1 C13 C130 C133 75.9(4) . . . . ?
Co2 C20 C21 C22 -58.73(19) . . . . ?
Co2 C20 C21 C210 128.1(3) . . . . ?
Co2 C20 C24 C23 59.7(2) . . . . ?
Co2 C20 C200 C201 88.2(4) . . . . ?
Co2 C20 C200 C202 -31.1(4) . . . . ?
Co2 C20 C200 C203 -154.9(3) . . . . ?
Co2 C21 C22 C23 -59.9(2) . . . . ?
Co2 C21 C210 C211 64.1(4) . . . . ?
Co2 C21 C210 C212 -172.9(2) . . . . ?
Co2 C21 C210 C213 -55.3(4) . . . . ?
Co2 C22 C23 C24 -60.0(2) . . . . ?
Co2 C22 C23 C230 128.6(3) . . . . ?
Co2 C23 C24 C20 -59.7(2) . . . . ?
Co2 C23 C230 C231 -82.4(4) . . . . ?
Co2 C23 C230 C232 40.4(5) . . . . ?
Co2 C23 C230 C233 158.3(3) . . . . ?
P3 P4 C1 Si1 -71.79(19) . . . . ?
P5 P4 C1 Si1 51.2(2) . . . . ?
P8 P4 C1 Si1 169.49(14) . . . . ?
C2 Si1 C1 P4 -81.7(3) . . . . ?
C3 Si1 C1 P4 160.8(2) . . . . ?
C4 Si1 C1 P4 40.1(3) . . . . ?
C10 C11 C12 Co1 59.2(2) . . . . ?
C10 C11 C12 C13 -0.3(3) . . . . ?
C10 C11 C110 C111 -34.6(6) . . . . ?
C10 C11 C110 C112 87.9(5) . . . . ?
C10 C11 C110 C113 -156.9(4) . . . . ?
C11 C10 C14 Co1 -60.34(19) . . . . ?
C11 C10 C14 C13 -0.3(3) . . . . ?
C11 C10 C100 C101 -179.6(3) . . . . ?
C11 C10 C100 C102 -62.6(5) . . . . ?
C11 C10 C100 C103 63.1(5) . . . . ?
C11 C12 C13 Co1 60.0(2) . . . . ?
C11 C12 C13 C14 0.1(3) . . . . ?
C11 C12 C13 C130 -174.0(3) . . . . ?
C12 C11 C110 C111 152.5(4) . . . . ?
C12 C11 C110 C112 -85.0(4) . . . . ?
C12 C11 C110 C113 30.2(4) . . . . ?
C12 C13 C14 Co1 60.26(19) . . . . ?
C12 C13 C14 C10 0.1(3) . . . . ?
C12 C13 C130 C131 99.8(4) . . . . ?
C12 C13 C130 C132 -140.6(3) . . . . ?
C12 C13 C130 C133 -18.5(4) . . . . ?
C14 C10 C11 Co1 58.86(18) . . . . ?
C14 C10 C11 C12 0.4(3) . . . . ?
C14 C10 C11 C110 -173.2(3) . . . . ?
C14 C10 C100 C101 -6.5(4) . . . . ?
C14 C10 C100 C102 110.5(4) . . . . ?
C14 C10 C100 C103 -123.8(4) . . . . ?
C14 C13 C130 C131 -73.0(4) . . . . ?
C14 C13 C130 C132 46.5(4) . . . . ?
C14 C13 C130 C133 168.7(3) . . . . ?
C20 C21 C22 Co2 59.65(19) . . . . ?
C20 C21 C22 C23 -0.3(3) . . . . ?
C20 C21 C210 C211 -37.9(5) . . . . ?
C20 C21 C210 C212 85.1(4) . . . . ?
C20 C21 C210 C213 -157.3(3) . . . . ?
C21 C20 C24 Co2 -59.85(19) . . . . ?
C21 C20 C24 C23 -0.2(3) . . . . ?
C21 C20 C200 C201 -172.1(3) . . . . ?
C21 C20 C200 C202 68.7(4) . . . . ?
C21 C20 C200 C203 -55.1(5) . . . . ?
C21 C22 C23 Co2 60.1(2) . . . . ?
C21 C22 C23 C24 0.2(3) . . . . ?
C21 C22 C23 C230 -171.2(3) . . . . ?
C22 C21 C210 C211 149.7(3) . . . . ?
C22 C21 C210 C212 -87.4(3) . . . . ?
C22 C21 C210 C213 30.2(4) . . . . ?
C22 C23 C24 Co2 59.7(2) . . . . ?
C22 C23 C24 C20 0.0(3) . . . . ?
C22 C23 C230 C231 -176.6(3) . . . . ?
C22 C23 C230 C232 -53.7(4) . . . . ?
C22 C23 C230 C233 64.2(4) . . . . ?
C24 C20 C21 Co2 58.98(19) . . . . ?
C24 C20 C21 C22 0.3(3) . . . . ?
C24 C20 C21 C210 -172.9(3) . . . . ?
C24 C20 C200 C201 1.5(4) . . . . ?
C24 C20 C200 C202 -117.8(3) . . . . ?
C24 C20 C200 C203 118.5(3) . . . . ?
C24 C23 C230 C231 14.0(5) . . . . ?
C24 C23 C230 C232 136.8(4) . . . . ?
C24 C23 C230 C233 -105.3(4) . . . . ?
C100 C10 C11 Co1 -127.3(3) . . . . ?
C100 C10 C11 C12 174.2(3) . . . . ?
C100 C10 C11 C110 0.7(6) . . . . ?
C100 C10 C14 Co1 124.8(3) . . . . ?
C100 C10 C14 C13 -175.1(3) . . . . ?
C110 C11 C12 Co1 -126.0(3) . . . . ?
C110 C11 C12 C13 174.4(3) . . . . ?
C130 C13 C14 Co1 -125.6(3) . . . . ?
C130 C13 C14 C10 174.3(3) . . . . ?
C200 C20 C21 Co2 -126.8(4) . . . . ?
C200 C20 C21 C22 174.5(3) . . . . ?
C200 C20 C21 C210 1.4(6) . . . . ?
C200 C20 C24 Co2 125.0(3) . . . . ?
C200 C20 C24 C23 -175.3(3) . . . . ?
C210 C21 C22 Co2 -126.0(3) . . . . ?
C210 C21 C22 C23 174.1(3) . . . . ?
C230 C23 C24 Co2 -129.1(3) . . . . ?
C230 C23 C24 C20 171.2(3) . . . . ?
O1 C31 C32 O2 -49.3(7) . . . . ?
O3 C35 C36 O4 -56.5(8) . . . . ?
O5 C39 C40 O6 -52.5(6) . . . . ?
C30 O1 C31 C32 -173.1(5) . . . . ?
C33 O2 C32 C31 -175.0(5) . . . . ?
C34 O3 C35 C36 -168.9(5) . . . . ?
C37 O4 C36 C35 -172.3(6) . . . . ?
C38 O5 C39 C40 -174.5(4) . . . . ?
C41 O6 C40 C39 -168.1(5) . . . . ?
Li1 O1 C31 C32 39.0(6) . . . . ?
Li1 O2 C32 C31 36.3(6) . . . . ?
Li1 O3 C35 C36 46.5(7) . . . . ?
Li1 O4 C36 C35 40.8(7) . . . . ?
Li1 O5 C39 C40 38.7(5) . . . . ?
Li1 O6 C40 C39 40.5(5) . . . . ?
C42 C43 C44 C44 174.7(7) . . . 2_777 ?

loop_
_exptl_oxdiff_crystal_face_indexfrac_h
_exptl_oxdiff_crystal_face_indexfrac_k
_exptl_oxdiff_crystal_face_indexfrac_l
_exptl_oxdiff_crystal_face_x
_exptl_oxdiff_crystal_face_y
_exptl_oxdiff_crystal_face_z
-2.0001 -7.9997 1.9995 -0.2070 -0.8226 -0.5828
1.0012 -2.0006 11.9988 -0.9994 0.2559 -0.0725
-3.0001 -6.9999 1.9998 -0.1648 -0.7309 -0.6571
2.0001 7.9997 -1.9995 0.2070 0.8226 0.5828
-1.0012 2.0006 -11.9988 0.9994 -0.2559 0.0725
8.9995 -5.9984 -2.0022 -0.1828 -0.5772 0.8117
-8.9995 5.9984 2.0022 0.1828 0.5772 -0.8117
